data_4323015
loop_
_publ_author_name
'Scott R. J. Oliver'
'Alan J. Lough'
'Geoffrey A. Ozin'

_publ_section_title
;
 Crystal Structures of a Series of Novel Alkylammonium Phosphates and
 Their Formation in Aluminophosphate Synthesis Mixtures
;
_journal_name_full 'Inorganic Chemistry'
_journal_page_first 5021
_journal_page_last 5028
_journal_paper_doi 10.1021/ic980069w
_journal_volume 37
_journal_year 1998
_chemical_formula_sum 'C10 H26 N O4 P'
_chemical_formula_weight 255.29
_chemical_name_systematic
; 
 ? 
;
_space_group_IT_number 14
_symmetry_cell_setting monoclinic
_symmetry_space_group_name_Hall '-P 2yn'
_symmetry_space_group_name_H-M 'P 1 21/n 1'
_atom_sites_solution_hydrogens geom
_atom_sites_solution_primary direct
_atom_sites_solution_secondary difmap
_audit_creation_method SHELXL
_cell_angle_alpha 90.00
_cell_angle_beta 90.45(2)
_cell_angle_gamma 90.00
_cell_formula_units_Z 8
_cell_length_a 7.358(2)
_cell_length_b 39.749(12)
_cell_length_c 9.131(4)
_cell_measurement_temperature 173(2)
_cell_volume 2670.5(16)
_computing_structure_refinement 'SHELXL-93 (Sheldrick, 1993)'
_computing_structure_solution 'SHELXS-86 (Sheldrick, 1990)'
_diffrn_ambient_temperature 173(2)
_diffrn_radiation_monochromator graphite
_diffrn_radiation_source 'fine-focus sealed tube'
_diffrn_radiation_type MoK\a
_diffrn_radiation_wavelength 0.71073
_diffrn_reflns_av_R_equivalents 0.0342
_diffrn_reflns_av_sigmaI/netI 0.0412
_diffrn_reflns_limit_h_max 7
_diffrn_reflns_limit_h_min 0
_diffrn_reflns_limit_k_max 45
_diffrn_reflns_limit_k_min -14
_diffrn_reflns_limit_l_max 10
_diffrn_reflns_limit_l_min -10
_diffrn_reflns_number 4416
_diffrn_reflns_theta_max 24.01
_diffrn_reflns_theta_min 2.71
_exptl_absorpt_coefficient_mu 0.207
_exptl_crystal_density_diffrn 1.270
_exptl_crystal_F_000 1120
_refine_diff_density_max 0.523
_refine_diff_density_min -0.689
_refine_diff_density_rms 0.073
_refine_ls_extinction_coef 0.0006(2)
_refine_ls_extinction_expression Fc^*^=kFc[1+0.001xFc^2^\l^3^/sin(2\q)]^-1/4^
_refine_ls_extinction_method SHELXL
_refine_ls_goodness_of_fit_all 1.135
_refine_ls_goodness_of_fit_obs 1.194
_refine_ls_matrix_type full
_refine_ls_number_parameters 329
_refine_ls_number_reflns 4036
_refine_ls_number_restraints 0
_refine_ls_restrained_S_all 1.305
_refine_ls_restrained_S_obs 1.194
_refine_ls_R_factor_all 0.0963
_refine_ls_R_factor_obs 0.0679
_refine_ls_shift/esd_max 0.077
_refine_ls_shift/esd_mean 0.002
_refine_ls_structure_factor_coef Fsqd
_refine_ls_weighting_details 'w=1/[\s^2^(Fo^2^)+(0.0272P)^2^+10.9215P] where P=(Fo^2^+2Fc^2^)/3'
_refine_ls_weighting_scheme calc
_refine_ls_wR_factor_all 0.1861
_refine_ls_wR_factor_obs 0.1438
_reflns_number_observed 2962
_reflns_number_total 4067
_reflns_observed_criterion >2sigma(I)
_cod_data_source_file ic980069w_3.cif
_cod_data_source_block s9559,_decylammonium_dihydrogen_phosphate_(DDP)
_cod_depositor_comments
;
The following automatic conversions were performed:

'_refine_ls_weighting_scheme' value 'calc
w=1/[\s^2^(Fo^2^)+(0.0272P)^2^+10.9215P] where P=(Fo^2^+2Fc^2^)/3'
was changed to 'calc'. New tag '_refine_ls_weighting_details' was
created. The value of the new tag was set to
'w=1/[\s^2^(Fo^2^)+(0.0272P)^2^+10.9215P] where P=(Fo^2^+2Fc^2^)/3'.

Automatic conversion script
Id: cif_fix_values 3143 2015-03-26 13:38:13Z robertas 
;
_cod_original_formula_sum 'C10 H5 H21 N O4 P'
_cod_database_code 4323015

loop_
_symmetry_equiv_pos_as_xyz
'x, y, z'
'-x+1/2, y+1/2, -z+1/2'
'-x, -y, -z'
'x-1/2, -y-1/2, z-1/2'

loop_
_atom_site_aniso_label
_atom_site_aniso_U_11
_atom_site_aniso_U_22
_atom_site_aniso_U_33
_atom_site_aniso_U_23
_atom_site_aniso_U_13
_atom_site_aniso_U_12
P1 0.0206(7) 0.0167(6) 0.0138(6) 0.0005(5) -0.0014(5) 0.0027(5)
O1 0.041(2) 0.017(2) 0.013(2) -0.0005(14) -0.006(2) 0.0034(15)
O2 0.026(2) 0.015(2) 0.024(2) 0.0032(14) -0.0002(14) -0.0014(13)
O3 0.035(2) 0.008(2) 0.033(2) -0.0020(14) 0.0028(15) 0.0039(14)
O4 0.028(2) 0.020(2) 0.017(2) 0.0022(13) -0.0014(13) -0.0028(14)
N1 0.027(3) 0.014(2) 0.019(2) 0.000(2) 0.000(2) -0.002(2)
C1 0.031(3) 0.015(2) 0.017(2) -0.002(2) 0.003(2) -0.001(2)
C2 0.032(3) 0.018(2) 0.016(2) 0.000(2) 0.000(2) 0.001(2)
C3 0.029(3) 0.014(2) 0.020(2) 0.001(2) -0.001(2) -0.001(2)
C4 0.029(3) 0.013(2) 0.019(2) 0.000(2) 0.002(2) 0.003(2)
C5 0.027(3) 0.018(3) 0.021(3) -0.001(2) 0.000(2) -0.001(2)
C6 0.025(3) 0.014(2) 0.021(3) 0.000(2) -0.001(2) 0.000(2)
C7 0.028(3) 0.017(3) 0.021(3) -0.001(2) -0.001(2) 0.000(2)
C8 0.027(3) 0.014(2) 0.019(2) -0.001(2) -0.001(2) 0.001(2)
C9 0.030(3) 0.016(2) 0.028(3) -0.005(2) -0.002(2) -0.002(2)
C10 0.034(3) 0.015(3) 0.046(3) -0.001(2) 0.000(3) 0.001(2)
P2 0.0235(7) 0.0122(6) 0.0133(6) 0.0005(5) -0.0003(5) 0.0031(5)
O5 0.027(2) 0.024(2) 0.013(2) -0.0012(13) -0.0015(13) 0.0026(14)
O6 0.028(2) 0.017(2) 0.025(2) -0.0051(14) -0.0002(15) 0.0006(15)
O7 0.019(2) 0.018(2) 0.029(2) -0.0050(14) -0.0061(14) 0.0043(13)
O8 0.036(2) 0.016(2) 0.017(2) 0.0010(14) 0.0029(15) 0.0064(14)
N2 0.031(3) 0.011(2) 0.017(2) 0.001(2) -0.001(2) 0.001(2)
C11 0.026(3) 0.018(2) 0.016(2) -0.003(2) -0.002(2) -0.001(2)
C12 0.029(3) 0.013(2) 0.020(2) 0.001(2) -0.002(2) 0.000(2)
C13 0.033(3) 0.015(2) 0.019(2) -0.004(2) 0.000(2) -0.002(2)
C14 0.025(3) 0.019(2) 0.020(3) 0.000(2) -0.002(2) 0.000(2)
C15 0.028(3) 0.016(2) 0.021(2) 0.000(2) 0.000(2) -0.001(2)
C16 0.025(3) 0.015(2) 0.022(3) 0.000(2) 0.000(2) 0.002(2)
C17 0.026(3) 0.019(3) 0.020(2) -0.001(2) -0.003(2) -0.001(2)
C18 0.026(3) 0.013(2) 0.025(3) -0.002(2) 0.000(2) 0.001(2)
C19 0.031(3) 0.014(2) 0.029(3) -0.002(2) -0.001(2) 0.000(2)
C20 0.037(3) 0.017(3) 0.042(3) -0.003(2) 0.000(3) 0.000(2)

loop_
_atom_site_label
_atom_site_type_symbol
_atom_site_fract_x
_atom_site_fract_y
_atom_site_fract_z
_atom_site_U_iso_or_equiv
_atom_site_thermal_displace_type
_atom_site_occupancy
_atom_site_calc_flag
_atom_site_refinement_flags
_atom_site_disorder_group
P1 P 0.2621(2) 0.21417(3) 0.07831(12) 0.0170(3) Uani 1 d . .
O1 O 0.2691(5) 0.18489(8) -0.0358(4) 0.0236(8) Uani 1 d . .
O2 O 0.3365(4) 0.24652(8) 0.0117(3) 0.0218(8) Uani 1 d . .
O3 O 0.0552(5) 0.22017(8) 0.1117(4) 0.0249(8) Uani 1 d . .
O4 O 0.3649(4) 0.20306(8) 0.2118(3) 0.0218(8) Uani 1 d . .
N1 N 0.2724(6) 0.29239(10) 0.2925(5) 0.0200(9) Uani 1 d . .
H1A H 0.2629(64) 0.2753(13) 0.3595(55) 0.022(5) Uiso 1 d . .
H1B H 0.3850(71) 0.2952(12) 0.2385(53) 0.022(5) Uiso 1 d . .
H1C H 0.1887(69) 0.2943(12) 0.2217(56) 0.022(5) Uiso 1 d . .
C1 C 0.2542(7) 0.32380(11) 0.3823(5) 0.0209(11) Uani 1 d . .
H1D H 0.3556(7) 0.32498(11) 0.4541(5) 0.022(2) Uiso 1 calc R .
H1E H 0.1389(7) 0.32300(11) 0.4375(5) 0.022(2) Uiso 1 calc R .
C2 C 0.2562(7) 0.35493(11) 0.2870(5) 0.0221(11) Uani 1 d . .
H2A H 0.1496(7) 0.35457(11) 0.2203(5) 0.022(2) Uiso 1 calc R .
H2B H 0.3672(7) 0.35484(11) 0.2263(5) 0.022(2) Uiso 1 calc R .
C3 C 0.2521(7) 0.38695(11) 0.3787(5) 0.0209(11) Uani 1 d . .
H3A H 0.3594(7) 0.38718(11) 0.4447(5) 0.022(2) Uiso 1 calc R .
H3B H 0.1422(7) 0.38663(11) 0.4406(5) 0.022(2) Uiso 1 calc R .
C4 C 0.2515(7) 0.41920(11) 0.2874(5) 0.0205(11) Uani 1 d . .
H4A H 0.3601(7) 0.41928(11) 0.2241(5) 0.022(2) Uiso 1 calc R .
H4B H 0.1428(7) 0.41914(11) 0.2227(5) 0.022(2) Uiso 1 calc R .
C5 C 0.2508(7) 0.45129(11) 0.3786(5) 0.0219(11) Uani 1 d . .
H5A H 0.1418(7) 0.45127(11) 0.4415(5) 0.022(2) Uiso 1 calc R .
H5B H 0.3591(7) 0.45132(11) 0.4436(5) 0.022(2) Uiso 1 calc R .
C6 C 0.2511(7) 0.48338(11) 0.2874(5) 0.0200(10) Uani 1 d . .
H6A H 0.1427(7) 0.48338(11) 0.2225(5) 0.022(2) Uiso 1 calc R .
H6B H 0.3600(7) 0.48340(11) 0.2244(5) 0.022(2) Uiso 1 calc R .
C7 C 0.2506(7) 0.51553(11) 0.3792(5) 0.0220(11) Uani 1 d . .
H7A H 0.1413(7) 0.51558(11) 0.4417(5) 0.022(2) Uiso 1 calc R .
H7B H 0.3586(7) 0.51545(11) 0.4446(5) 0.022(2) Uiso 1 calc R .
C8 C 0.2522(7) 0.54756(11) 0.2880(5) 0.0200(10) Uani 1 d . .
H8A H 0.1444(7) 0.54758(11) 0.2225(5) 0.022(2) Uiso 1 calc R .
H8B H 0.3616(7) 0.54750(11) 0.2257(5) 0.022(2) Uiso 1 calc R .
C9 C 0.2513(7) 0.57972(11) 0.3789(5) 0.0246(11) Uani 1 d . .
H9A H 0.1422(7) 0.57970(11) 0.4416(5) 0.022(2) Uiso 1 calc R .
H9B H 0.3594(7) 0.57972(11) 0.4442(5) 0.022(2) Uiso 1 calc R .
C10 C 0.2521(7) 0.61180(12) 0.2886(6) 0.0315(13) Uani 1 d . .
H10A H 0.2535(50) 0.63133(12) 0.3541(6) 0.052(7) Uiso 1 calc R .
H10B H 0.1428(25) 0.6126(4) 0.2266(29) 0.052(7) Uiso 1 calc R .
H10C H 0.3603(26) 0.6122(4) 0.2267(29) 0.052(7) Uiso 1 calc R .
P2 P -0.2483(2) 0.28733(3) 0.08108(12) 0.0164(3) Uani 1 d . .
O5 O -0.3609(4) 0.29772(8) 0.2103(3) 0.0213(7) Uani 1 d . .
O6 O -0.3230(5) 0.25348(8) 0.0143(3) 0.0229(8) Uani 1 d . .
O7 O -0.0478(4) 0.28161(8) 0.1119(3) 0.0222(7) Uani 1 d . .
O8 O -0.2710(5) 0.31540(8) -0.0390(4) 0.0232(8) Uani 1 d . .
N2 N 0.2315(6) 0.29254(10) -0.2023(5) 0.0199(9) Uani 1 d . .
H2C H 0.2584(66) 0.2743(13) -0.1540(54) 0.022(5) Uiso 1 d . .
H2D H 0.3140(67) 0.2899(12) -0.2776(57) 0.022(5) Uiso 1 d . .
H2E H 0.1290(73) 0.2931(12) -0.2507(55) 0.022(5) Uiso 1 d . .
C11 C 0.2492(7) 0.32398(11) -0.1152(5) 0.0200(10) Uani 1 d . .
H11A H 0.3651(7) 0.32349(11) -0.0594(5) 0.022(2) Uiso 1 calc R .
H11B H 0.1486(7) 0.32524(11) -0.0441(5) 0.022(2) Uiso 1 calc R .
C12 C 0.2450(7) 0.35479(11) -0.2119(5) 0.0207(11) Uani 1 d . .
H12A H 0.1332(7) 0.35445(11) -0.2729(5) 0.022(2) Uiso 1 calc R .
H12B H 0.3507(7) 0.35435(11) -0.2783(5) 0.022(2) Uiso 1 calc R .
C13 C 0.2498(7) 0.38711(11) -0.1215(5) 0.0224(11) Uani 1 d . .
H13A H 0.1434(7) 0.38738(11) -0.0558(5) 0.022(2) Uiso 1 calc R .
H13B H 0.3605(7) 0.38700(11) -0.0593(5) 0.022(2) Uiso 1 calc R .
C14 C 0.2483(7) 0.41898(11) -0.2131(5) 0.0213(11) Uani 1 d . .
H14A H 0.1383(7) 0.41898(11) -0.2762(5) 0.022(2) Uiso 1 calc R .
H14B H 0.3555(7) 0.41887(11) -0.2779(5) 0.022(2) Uiso 1 calc R .
C15 C 0.2507(7) 0.45130(11) -0.1219(5) 0.0218(11) Uani 1 d . .
H15A H 0.1433(7) 0.45139(11) -0.0572(5) 0.022(2) Uiso 1 calc R .
H15B H 0.3605(7) 0.45125(11) -0.0586(5) 0.022(2) Uiso 1 calc R .
C16 C 0.2495(7) 0.48341(11) -0.2130(5) 0.0203(10) Uani 1 d . .
H16A H 0.1406(7) 0.48333(11) -0.2773(5) 0.022(2) Uiso 1 calc R .
H16B H 0.3579(7) 0.48351(11) -0.2766(5) 0.022(2) Uiso 1 calc R .
C17 C 0.2491(7) 0.51549(11) -0.1216(5) 0.0216(11) Uani 1 d . .
H17A H 0.1409(7) 0.51534(11) -0.0578(5) 0.022(2) Uiso 1 calc R .
H17B H 0.3582(7) 0.51556(11) -0.0574(5) 0.022(2) Uiso 1 calc R .
C18 C 0.2476(7) 0.54755(11) -0.2120(5) 0.0214(11) Uani 1 d . .
H18A H 0.1381(7) 0.54755(11) -0.2756(5) 0.022(2) Uiso 1 calc R .
H18B H 0.3553(7) 0.54760(11) -0.2763(5) 0.022(2) Uiso 1 calc R .
C19 C 0.2488(7) 0.57961(11) -0.1208(5) 0.0249(11) Uani 1 d . .
H19A H 0.3584(7) 0.57964(11) -0.0572(5) 0.022(2) Uiso 1 calc R .
H19B H 0.1411(7) 0.57958(11) -0.0564(5) 0.022(2) Uiso 1 calc R .
C20 C 0.2471(8) 0.61168(12) -0.2120(6) 0.0319(13) Uani 1 d . .
H20A H 0.2517(50) 0.63127(12) -0.1469(6) 0.052(7) Uiso 1 calc R .
H20B H 0.1355(24) 0.6125(5) -0.2712(30) 0.052(7) Uiso 1 calc R .
H20C H 0.3528(27) 0.6119(4) -0.2766(29) 0.052(7) Uiso 1 calc R .
H1O H 0.2334(67) 0.1899(12) -0.1149(58) 0.021(14) Uiso 1 d . .
H3O H 0.0244(96) 0.2453(20) 0.1091(76) 0.080(23) Uiso 1 d . .
H6O H -0.4387(103) 0.2511(20) 0.0275(81) 0.085(28) Uiso 1 d . .
H8O H -0.2224(80) 0.3069(15) -0.1232(67) 0.046(17) Uiso 1 d . .

loop_
_atom_type_symbol
_atom_type_description
_atom_type_scat_dispersion_real
_atom_type_scat_dispersion_imag
_atom_type_scat_source
C C 0.0033 0.0016 'International Tables Vol C Tables 4.2.6.8 and 6.1.1.4'
H H 0.0000 0.0000 'International Tables Vol C Tables 4.2.6.8 and 6.1.1.4'
H H 0.0000 0.0000 'International Tables Vol C Tables 4.2.6.8 and 6.1.1.4'
N N 0.0061 0.0033 'International Tables Vol C Tables 4.2.6.8 and 6.1.1.4'
O O 0.0106 0.0060 'International Tables Vol C Tables 4.2.6.8 and 6.1.1.4'
P P 0.1023 0.0942 'International Tables Vol C Tables 4.2.6.8 and 6.1.1.4'

loop_
_geom_angle_atom_site_label_1
_geom_angle_atom_site_label_2
_geom_angle_atom_site_label_3
_geom_angle
_geom_angle_site_symmetry_1
_geom_angle_site_symmetry_3
_geom_angle_publ_flag
O4 P1 O2 113.1(2) . . ?
O4 P1 O1 107.7(2) . . ?
O2 P1 O1 110.4(2) . . ?
O4 P1 O3 111.8(2) . . ?
O2 P1 O3 107.5(2) . . ?
O1 P1 O3 106.2(2) . . ?
H1O O1 P1 114.2(37) . . ?
H1O O1 O4 148.4(37) . . ?
P1 O1 O4 35.24(11) . . ?
H1O O1 O3 98.4(36) . . ?
P1 O1 O3 37.03(12) . . ?
O4 O1 O3 61.39(13) . . ?
H1O O1 O2 88.7(36) . . ?
P1 O1 O2 34.34(11) . . ?
O4 O1 O2 60.47(12) . . ?
O3 O1 O2 59.38(13) . . ?
H1O O1 O5 2.6(35) . 4_665 ?
P1 O1 O5 112.6(2) . 4_665 ?
O4 O1 O5 147.2(2) . 4_665 ?
O3 O1 O5 95.9(2) . 4_665 ?
O2 O1 O5 88.04(14) . 4_665 ?
P1 O2 H6O 114.6(27) . 1_655 ?
P1 O2 H2C 132.9(14) . . ?
H6O O2 H2C 106.8(30) 1_655 . ?
P1 O2 O3 36.91(11) . . ?
H6O O2 O3 146.9(26) 1_655 . ?
H2C O2 O3 106.3(14) . . ?
P1 O2 O6 116.7(2) . 1_655 ?
H6O O2 O6 4.4(26) 1_655 1_655 ?
H2C O2 O6 103.3(14) . 1_655 ?
O3 O2 O6 150.3(2) . 1_655 ?
P1 O2 O4 33.08(11) . . ?
H6O O2 O4 86.3(27) 1_655 . ?
H2C O2 O4 165.8(14) . . ?
O3 O2 O4 60.84(13) . . ?
O6 O2 O4 89.52(14) 1_655 . ?
P1 O2 O1 35.30(11) . . ?
H6O O2 O1 108.2(28) 1_655 . ?
H2C O2 O1 111.0(14) . . ?
O3 O2 O1 59.75(13) . . ?
O6 O2 O1 107.5(2) 1_655 . ?
O4 O2 O1 58.49(13) . . ?
P1 O2 N2 137.4(2) . . ?
H6O O2 N2 105.0(27) 1_655 . ?
H2C O2 N2 6.7(14) . . ?
O3 O2 N2 107.8(2) . . ?
O6 O2 N2 101.8(2) 1_655 . ?
O4 O2 N2 168.6(2) . . ?
O1 O2 N2 117.5(2) . . ?
P1 O2 N1 96.1(2) . . ?
H6O O2 N1 91.2(26) 1_655 . ?
H2C O2 N1 104.8(14) . . ?
O3 O2 N1 79.49(14) . . ?
O6 O2 N1 94.77(14) 1_655 . ?
O4 O2 N1 79.68(13) . . ?
O1 O2 N1 131.4(2) . . ?
N2 O2 N1 98.45(15) . . ?
P1 O2 O7 86.26(15) . . ?
H6O O2 O7 141.5(27) 1_655 . ?
H2C O2 O7 74.2(14) . . ?
O3 O2 O7 50.20(10) . . ?
O6 O2 O7 143.85(14) 1_655 . ?
O4 O2 O7 98.97(14) . . ?
O1 O2 O7 106.86(14) . . ?
N2 O2 O7 71.45(13) . . ?
N1 O2 O7 53.14(11) . . ?
H3O O3 P1 111.0(40) . . ?
H3O O3 H2D 90.5(42) . 4_566 ?
P1 O3 H2D 153.1(13) . 4_566 ?
H3O O3 O2 76.5(40) . . ?
P1 O3 O2 35.63(11) . . ?
H2D O3 O2 165.2(13) 4_566 . ?
H3O O3 O1 132.2(39) . . ?
P1 O3 O1 36.76(11) . . ?
H2D O3 O1 133.8(13) 4_566 . ?
O2 O3 O1 60.87(13) . . ?
H3O O3 O4 117.8(40) . . ?
P1 O3 O4 33.15(11) . . ?
H2D O3 O4 122.5(13) 4_566 . ?
O2 O3 O4 60.04(13) . . ?
O1 O3 O4 58.59(13) . . ?
H3O O3 O7 4.7(40) . . ?
P1 O3 O7 115.6(2) . . ?
H2D O3 O7 86.0(13) 4_566 . ?
O2 O3 O7 81.15(14) . . ?
O1 O3 O7 136.2(2) . . ?
O4 O3 O7 121.3(2) . . ?
H3O O3 N2 90.1(40) . 4_566 ?
P1 O3 N2 149.7(2) . 4_566 ?
H2D O3 N2 5.8(13) 4_566 4_566 ?
O2 O3 N2 161.4(2) . 4_566 ?
O1 O3 N2 136.0(2) . 4_566 ?
O4 O3 N2 117.9(2) . 4_566 ?
O7 O3 N2 85.61(14) . 4_566 ?
H3O O3 O6 53.0(40) . . ?
P1 O3 O6 148.1(2) . . ?
H2D O3 O6 58.2(13) 4_566 . ?
O2 O3 O6 116.48(15) . . ?
O1 O3 O6 129.0(2) . . ?
O4 O3 O6 170.3(2) . . ?
O7 O3 O6 49.34(10) . . ?
N2 O3 O6 62.07(12) 4_566 . ?
P1 O4 H8O 127.0(20) . 4_666 ?
P1 O4 H2E 127.5(14) . 4_666 ?
H8O O4 H2E 104.1(24) 4_666 4_666 ?
P1 O4 O1 37.05(12) . . ?
H8O O4 O1 129.7(20) 4_666 . ?
H2E O4 O1 117.0(14) 4_666 . ?
P1 O4 O2 33.81(11) . . ?
H8O O4 O2 141.0(20) 4_666 . ?
H2E O4 O2 98.6(14) 4_666 . ?
O1 O4 O2 61.04(13) . . ?
P1 O4 O3 35.07(12) . . ?
H8O O4 O3 92.1(20) 4_666 . ?
H2E O4 O3 156.9(14) 4_666 . ?
O1 O4 O3 60.02(13) . . ?
O2 O4 O3 59.12(12) . . ?
P1 O4 O8 126.9(2) . 4_666 ?
H8O O4 O8 2.9(20) 4_666 4_666 ?
H2E O4 O8 104.8(14) 4_666 4_666 ?
O1 O4 O8 127.6(2) . 4_666 ?
O2 O4 O8 142.9(2) . 4_666 ?
O3 O4 O8 92.31(15) . 4_666 ?
P1 O4 N2 133.4(2) . 4_666 ?
H8O O4 N2 97.9(20) 4_666 4_666 ?
H2E O4 N2 6.3(14) 4_666 4_666 ?
O1 O4 N2 122.7(2) . 4_666 ?
O2 O4 N2 103.5(2) . 4_666 ?
O3 O4 N2 160.1(2) . 4_666 ?
O8 O4 N2 98.54(15) 4_666 4_666 ?
H1C N1 H1A 119.5(45) . . ?
H1C N1 H1B 102.0(42) . . ?
H1A N1 H1B 119.5(42) . . ?
H1C N1 C1 105.1(32) . . ?
H1A N1 C1 104.2(30) . . ?
H1B N1 C1 105.1(28) . . ?
H1C N1 C2 82.3(32) . . ?
H1A N1 C2 138.6(30) . . ?
H1B N1 C2 85.2(28) . . ?
C1 N1 C2 34.5(2) . . ?
H1C N1 O5 117.2(31) . 1_655 ?
H1A N1 O5 108.2(30) . 1_655 ?
H1B N1 O5 15.2(28) . 1_655 ?
C1 N1 O5 100.0(3) . 1_655 ?
C2 N1 O5 88.0(2) . 1_655 ?
H1C N1 O6 113.8(32) . 4_666 ?
H1A N1 O6 11.7(30) . 4_666 ?
H1B N1 O6 131.0(28) . 4_666 ?
C1 N1 O6 97.0(3) . 4_666 ?
C2 N1 O6 130.4(2) . 4_666 ?
O5 N1 O6 119.0(2) 1_655 4_666 ?
H1C N1 O7 17.7(32) . . ?
H1A N1 O7 101.8(30) . . ?
H1B N1 O7 114.8(28) . . ?
C1 N1 O7 111.0(3) . . ?
C2 N1 O7 95.6(2) . . ?
O5 N1 O7 129.5(2) 1_655 . ?
O6 N1 O7 96.2(2) 4_666 . ?
H1C N1 O2 64.7(31) . . ?
H1A N1 O2 97.2(30) . . ?
H1B N1 O2 61.7(28) . . ?
C1 N1 O2 158.6(3) . . ?
C2 N1 O2 124.3(2) . . ?
O5 N1 O2 71.33(13) 1_655 . ?
O6 N1 O2 104.32(15) 4_666 . ?
O7 N1 O2 65.27(12) . . ?
N1 H1A O6 162.8(43) . 4_666 ?
N1 H1B O5 157.0(41) . 1_655 ?
N1 H1C O7 154.7(44) . . ?
N1 C1 C2 111.4(4) . . ?
C1 C2 C3 111.5(4) . . ?
C1 C2 N1 34.1(2) . . ?
C3 C2 N1 145.5(3) . . ?
C2 C3 C4 113.6(4) . . ?
C5 C4 C3 113.8(4) . . ?
C6 C5 C4 113.7(4) . . ?
C5 C6 C7 113.6(4) . . ?
C8 C7 C6 113.6(4) . . ?
C7 C8 C9 113.8(4) . . ?
C10 C9 C8 114.1(4) . . ?
O5 P2 O7 115.9(2) . . ?
O5 P2 O8 107.2(2) . . ?
O7 P2 O8 109.5(2) . . ?
O5 P2 O6 110.2(2) . . ?
O7 P2 O6 106.2(2) . . ?
O8 P2 O6 107.5(2) . . ?
P2 O5 H1O 124.0(16) . 4_566 ?
P2 O5 H1B 130.0(14) . 1_455 ?
H1O O5 H1B 105.5(21) 4_566 1_455 ?
P2 O5 O8 37.32(11) . . ?
H1O O5 O8 129.2(16) 4_566 . ?
H1B O5 O8 114.3(14) 1_455 . ?
P2 O5 O6 35.79(12) . . ?
H1O O5 O6 140.7(16) 4_566 . ?
H1B O5 O6 100.0(14) 1_455 . ?
O8 O5 O6 60.97(13) . . ?
P2 O5 O7 32.23(11) . . ?
H1O O5 O7 92.2(16) 4_566 . ?
H1B O5 O7 158.0(14) 1_455 . ?
O8 O5 O7 60.08(13) . . ?
O6 O5 O7 58.19(13) . . ?
P2 O5 O1 124.9(2) . 4_566 ?
H1O O5 O1 1.1(16) 4_566 4_566 ?
H1B O5 O1 104.5(14) 1_455 4_566 ?
O8 O5 O1 130.3(2) . 4_566 ?
O6 O5 O1 140.9(2) . 4_566 ?
O7 O5 O1 93.08(15) . 4_566 ?
P2 O5 N1 136.3(2) . 1_455 ?
H1O O5 N1 98.5(16) 4_566 1_455 ?
H1B O5 N1 7.8(14) 1_455 1_455 ?
O8 O5 N1 122.0(2) . 1_455 ?
O6 O5 N1 104.4(2) . 1_455 ?
O7 O5 N1 160.4(2) . 1_455 ?
O1 O5 N1 97.41(15) 4_566 1_455 ?
H6O O6 P2 112.3(53) . . ?
H6O O6 H1A 111.5(53) . 4_565 ?
P2 O6 H1A 132.5(15) . 4_565 ?
H6O O6 O7 143.3(51) . . ?
P2 O6 O7 36.08(12) . . ?
H1A O6 O7 105.1(14) 4_565 . ?
H6O O6 O2 8.5(49) . 1_455 ?
P2 O6 O2 116.2(2) . 1_455 ?
H1A O6 O2 105.0(14) 4_565 1_455 ?
O7 O6 O2 149.7(2) . 1_455 ?
H6O O6 O5 82.1(52) . . ?
P2 O6 O5 33.96(11) . . ?
H1A O6 O5 166.1(14) 4_565 . ?
O7 O6 O5 61.60(13) . . ?
O2 O6 O5 88.15(15) 1_455 . ?
H6O O6 O8 106.4(54) . . ?
P2 O6 O8 36.20(11) . . ?
H1A O6 O8 112.6(14) 4_565 . ?
O7 O6 O8 60.43(13) . . ?
O2 O6 O8 104.8(2) 1_455 . ?
O5 O6 O8 58.56(12) . . ?
H6O O6 N1 106.3(52) . 4_565 ?
P2 O6 N1 138.0(2) . 4_565 ?
H1A O6 N1 5.5(14) 4_565 4_565 ?
O7 O6 N1 110.1(2) . 4_565 ?
O2 O6 N1 100.1(2) 1_455 4_565 ?
O5 O6 N1 171.5(2) . 4_565 ?
O8 O6 N1 116.8(2) . 4_565 ?
H6O O6 N2 86.7(51) . 4_566 ?
P2 O6 N2 97.7(2) . 4_566 ?
H1A O6 N2 102.4(14) 4_565 4_566 ?
O7 O6 N2 82.50(14) . 4_566 ?
O2 O6 N2 93.61(15) 1_455 4_566 ?
O5 O6 N2 80.70(14) . 4_566 ?
O8 O6 N2 133.9(2) . 4_566 ?
N1 O6 N2 100.45(15) 4_565 4_566 ?
H6O O6 O3 140.3(52) . . ?
P2 O6 O3 86.9(2) . . ?
H1A O6 O3 70.7(14) 4_565 . ?
O7 O6 O3 51.64(11) . . ?
O2 O6 O3 145.0(2) 1_455 . ?
O5 O6 O3 101.04(14) . . ?
O8 O6 O3 108.8(2) . . ?
N1 O6 O3 73.22(13) 4_565 . ?
N2 O6 O3 55.55(12) 4_566 . ?
P2 O7 H3O 118.2(27) . . ?
P2 O7 H1C 150.2(14) . . ?
H3O O7 H1C 87.1(30) . . ?
P2 O7 O6 37.68(11) . . ?
H3O O7 O6 81.5(27) . . ?
H1C O7 O6 166.0(14) . . ?
P2 O7 O8 35.98(11) . . ?
H3O O7 O8 135.5(27) . . ?
H1C O7 O8 132.6(14) . . ?
O6 O7 O8 61.06(13) . . ?
P2 O7 O3 115.5(2) . . ?
H3O O7 O3 3.1(27) . . ?
H1C O7 O3 89.2(14) . . ?
O6 O7 O3 79.02(14) . . ?
O8 O7 O3 134.4(2) . . ?
P2 O7 O5 31.91(11) . . ?
H3O O7 O5 123.5(27) . . ?
H1C O7 O5 121.7(13) . . ?
O6 O7 O5 60.21(13) . . ?
O8 O7 O5 58.31(12) . . ?
O3 O7 O5 120.4(2) . . ?
P2 O7 N1 150.3(2) . . ?
H3O O7 N1 82.5(27) . . ?
H1C O7 N1 7.6(14) . . ?
O6 O7 N1 158.7(2) . . ?
O8 O7 N1 139.1(2) . . ?
O3 O7 N1 84.38(14) . . ?
O5 O7 N1 119.5(2) . . ?
P2 O7 O2 148.1(2) . . ?
H3O O7 O2 45.5(27) . . ?
H1C O7 O2 61.1(13) . . ?
O6 O7 O2 114.27(14) . . ?
O8 O7 O2 129.2(2) . . ?
O3 O7 O2 48.65(11) . . ?
O5 O7 O2 168.9(2) . . ?
N1 O7 O2 61.59(11) . . ?
H8O O8 P2 106.6(37) . . ?
H8O O8 O5 141.0(37) . . ?
P2 O8 O5 35.46(11) . . ?
H8O O8 O7 90.4(37) . . ?
P2 O8 O7 34.55(11) . . ?
O5 O8 O7 61.60(13) . . ?
H8O O8 O6 82.2(37) . . ?
P2 O8 O6 36.27(11) . . ?
O5 O8 O6 60.48(12) . . ?
O7 O8 O6 58.51(13) . . ?
H8O O8 O4 5.3(37) . 4_565 ?
P2 O8 O4 111.8(2) . 4_565 ?
O5 O8 O4 146.3(2) . 4_565 ?
O7 O8 O4 94.27(15) . 4_565 ?
O6 O8 O4 87.34(14) . 4_565 ?
H2C N2 H2E 118.2(46) . . ?
H2C N2 H2D 97.7(43) . . ?
H2E N2 H2D 101.3(44) . . ?
H2C N2 C11 114.2(32) . . ?
H2E N2 C11 108.7(33) . . ?
H2D N2 C11 115.9(30) . . ?
H2C N2 C12 147.1(32) . . ?
H2E N2 C12 89.4(33) . . ?
H2D N2 C12 93.5(30) . . ?
C11 N2 C12 34.5(2) . . ?
H2C N2 O2 15.3(32) . . ?
H2E N2 O2 127.5(33) . . ?
H2D N2 O2 105.5(30) . . ?
C11 N2 O2 98.9(3) . . ?
C12 N2 O2 132.1(2) . . ?
H2C N2 O4 114.1(33) . 4_565 ?
H2E N2 O4 14.4(32) . 4_565 ?
H2D N2 O4 115.7(30) . 4_565 ?
C11 N2 O4 100.2(3) . 4_565 ?
C12 N2 O4 88.1(2) . 4_565 ?
O2 N2 O4 119.9(2) . 4_565 ?
H2C N2 O3 88.1(32) . 4_665 ?
H2E N2 O3 114.1(32) . 4_665 ?
H2D N2 O3 13.2(30) . 4_665 ?
C11 N2 O3 112.4(3) . 4_665 ?
C12 N2 O3 96.7(2) . 4_665 ?
O2 N2 O3 94.0(2) . 4_665 ?
O4 N2 O3 128.4(2) 4_565 4_665 ?
H2C N2 O6 87.8(32) . 4_665 ?
H2E N2 O6 60.1(32) . 4_665 ?
H2D N2 O6 54.0(30) . 4_665 ?
C11 N2 O6 157.7(3) . 4_665 ?
C12 N2 O6 123.3(2) . 4_665 ?
O2 N2 O6 103.01(15) . 4_665 ?
O4 N2 O6 72.24(13) 4_565 4_665 ?
O3 N2 O6 62.38(12) 4_665 4_665 ?
N2 H2C O2 157.9(45) . . ?
N2 H2D O3 160.9(43) . 4_665 ?
N2 H2E O4 159.3(46) . 4_565 ?
N2 C11 C12 111.6(4) . . ?
C11 C12 C13 111.5(4) . . ?
C11 C12 N2 33.9(2) . . ?
C13 C12 N2 145.3(3) . . ?
C14 C13 C12 113.9(4) . . ?
C13 C14 C15 113.6(4) . . ?
C16 C15 C14 114.0(4) . . ?
C15 C16 C17 113.7(4) . . ?
C18 C17 C16 113.9(4) . . ?
C17 C18 C19 113.9(4) . . ?
C18 C19 C20 113.7(4) . . ?
O1 H1O O5 176.3(50) . 4_665 ?
O3 H3O O7 172.2(66) . . ?
O6 H6O O2 167.0(74) . 1_455 ?
O8 H8O O4 171.9(57) . 4_565 ?

loop_
_geom_bond_atom_site_label_1
_geom_bond_atom_site_label_2
_geom_bond_distance
_geom_bond_site_symmetry_2
_geom_bond_publ_flag
P1 O4 1.497(3) . ?
P1 O2 1.526(3) . ?
P1 O1 1.563(3) . ?
P1 O3 1.573(4) . ?
O1 H1O 0.79(5) . ?
O1 O4 2.471(5) . ?
O1 O3 2.508(5) . ?
O1 O2 2.536(4) . ?
O1 O5 2.595(5) 4_665 ?
O2 H6O 1.67(8) 1_655 ?
O2 H2C 1.96(5) . ?
O2 O3 2.498(5) . ?
O2 O6 2.521(5) 1_655 ?
O2 O4 2.522(4) . ?
O2 N2 2.782(5) . ?
O2 N1 3.184(5) . ?
O2 O7 3.289(5) . ?
O3 H3O 1.02(8) . ?
O3 H2D 2.09(5) 4_566 ?
O3 O4 2.542(5) . ?
O3 O7 2.557(4) . ?
O3 N2 2.979(6) 4_566 ?
O3 O6 3.201(5) . ?
O4 H8O 1.69(6) 4_666 ?
O4 H2E 1.98(5) 4_666 ?
O4 O8 2.598(4) 4_666 ?
O4 N2 2.808(6) 4_666 ?
N1 H1C 0.89(5) . ?
N1 H1A 0.92(5) . ?
N1 H1B 0.97(5) . ?
N1 C1 1.500(6) . ?
N1 C2 2.489(6) . ?
N1 O5 2.815(5) 1_655 ?
N1 O6 2.817(5) 4_666 ?
N1 O7 2.897(5) . ?
H1A O6 1.93(5) 4_666 ?
H1B O5 1.89(5) 1_655 ?
H1C O7 2.06(5) . ?
C1 C2 1.513(6) . ?
C2 C3 1.524(6) . ?
C3 C4 1.530(6) . ?
C4 C5 1.524(6) . ?
C5 C6 1.523(6) . ?
C6 C7 1.528(6) . ?
C7 C8 1.521(6) . ?
C8 C9 1.524(6) . ?
C9 C10 1.519(7) . ?
P2 O5 1.504(3) . ?
P2 O7 1.517(3) . ?
P2 O8 1.572(3) . ?
P2 O6 1.575(3) . ?
O5 H1O 1.80(5) 4_566 ?
O5 H1B 1.89(5) 1_455 ?
O5 O8 2.477(4) . ?
O5 O6 2.526(4) . ?
O5 O7 2.561(5) . ?
O5 O1 2.595(5) 4_566 ?
O5 N1 2.815(5) 1_455 ?
O6 H6O 0.87(8) . ?
O6 H1A 1.93(5) 4_565 ?
O6 O7 2.474(5) . ?
O6 O2 2.521(5) 1_455 ?
O6 O8 2.538(5) . ?
O6 N1 2.817(5) 4_565 ?
O6 N2 3.192(5) 4_566 ?
O7 H3O 1.54(8) . ?
O7 O8 2.523(4) . ?
O8 H8O 0.91(6) . ?
O8 O4 2.598(4) 4_565 ?
N2 H2C 0.87(5) . ?
N2 H2E 0.87(5) . ?
N2 H2D 0.93(5) . ?
N2 C11 1.486(6) . ?
N2 C12 2.478(6) . ?
N2 O4 2.808(6) 4_565 ?
N2 O3 2.979(6) 4_665 ?
N2 O6 3.192(5) 4_665 ?
H2D O3 2.09(5) 4_665 ?
H2E O4 1.98(5) 4_565 ?
C11 C12 1.510(6) . ?
C12 C13 1.527(6) . ?
C13 C14 1.518(6) . ?
C14 C15 1.531(6) . ?
C15 C16 1.523(6) . ?
C16 C17 1.524(6) . ?
C17 C18 1.518(6) . ?
C18 C19 1.523(6) . ?
C19 C20 1.523(7) . ?
H1O O5 1.80(5) 4_665 ?
H6O O2 1.67(8) 1_455 ?
H8O O4 1.69(6) 4_565 ?
